data_2224605
loop_
_publ_author_name
'Niu, Meiju'
'Fan, Shumei'
'Liu, Kai'
'Cao, Zhiqiang'
'Wang, Daqi'

_publ_section_title
;[5,5'-Dihydroxy-2,2'-[<i>o</i>-phenylenebis(nitrilomethylidyne)]diphenolato]copper(II)
 methanol disolvate
;
_journal_coeditor_code CV2670
_journal_issue 1
_journal_name_full 'Acta Crystallographica Section E'
_journal_page_first m77
_journal_paper_doi 10.1107/S1600536809053720
_journal_volume 66
_journal_year 2010
_chemical_formula_iupac '[Cu (C20 H14 N2 O4)], 2C H4 O'
_chemical_formula_moiety 'C20 H14 N2 Cu O4, 2(C H4 O)'
_chemical_formula_sum 'C22 H22 Cu N2 O6'
_chemical_formula_weight 473.96
_chemical_name_systematic
;
[5,5'-Dihydroxy-2,2'-[<i>o</i>-
phenylenebis(nitrilomethylidyne)]diphenolato}copper(II) methanol disolvate
;
_space_group_IT_number 2
_symmetry_cell_setting triclinic
_symmetry_space_group_name_Hall '-P 1'
_symmetry_space_group_name_H-M 'P -1'
_atom_sites_solution_hydrogens geom
_atom_sites_solution_primary direct
_atom_sites_solution_secondary difmap
_audit_creation_method SHELXL-97
_cell_angle_alpha 91.796(2)
_cell_angle_beta 94.604(3)
_cell_angle_gamma 94.241(3)
_cell_formula_units_Z 2
_cell_length_a 7.9520(17)
_cell_length_b 11.066(2)
_cell_length_c 11.870(2)
_cell_measurement_reflns_used 2490
_cell_measurement_temperature 293(2)
_cell_measurement_theta_max 26.422
_cell_measurement_theta_min 2.478
_cell_volume 1037.6(3)
_computing_cell_refinement 'SAINT (Siemens, 1996)'
_computing_data_collection 'SMART (Siemens, 1996)'
_computing_data_reduction 'SAINT (Siemens, 1996)'
_computing_molecular_graphics 'SHELXTL (Sheldrick, 2008)'
_computing_publication_material 'SHELXTL (Sheldrick, 2008)'
_computing_structure_refinement 'SHELXL97 (Sheldrick, 2008)'
_computing_structure_solution 'SHELXS97 (Sheldrick, 2008)'
_diffrn_ambient_temperature 293(2)
_diffrn_measured_fraction_theta_full 0.981
_diffrn_measured_fraction_theta_max 0.981
_diffrn_measurement_device_type 'Bruker SMART 1000 CCD area-detector'
_diffrn_measurement_method 'phi and omega scans'
_diffrn_radiation_monochromator graphite
_diffrn_radiation_source 'fine-focus sealed tube'
_diffrn_radiation_type MoK\a
_diffrn_radiation_wavelength 0.71073
_diffrn_reflns_av_R_equivalents 0.0274
_diffrn_reflns_av_sigmaI/netI 0.0491
_diffrn_reflns_limit_h_max 9
_diffrn_reflns_limit_h_min -9
_diffrn_reflns_limit_k_max 13
_diffrn_reflns_limit_k_min -12
_diffrn_reflns_limit_l_max 10
_diffrn_reflns_limit_l_min -14
_diffrn_reflns_number 5360
_diffrn_reflns_theta_full 25.01
_diffrn_reflns_theta_max 25.01
_diffrn_reflns_theta_min 1.72
_exptl_absorpt_coefficient_mu 1.095
_exptl_absorpt_correction_T_max 0.8026
_exptl_absorpt_correction_T_min 0.5945
_exptl_absorpt_correction_type multi-scan
_exptl_absorpt_process_details '(SADABS; Sheldrick, 1996)'
_exptl_crystal_colour red
_exptl_crystal_density_diffrn 1.517
_exptl_crystal_density_method 'not measured'
_exptl_crystal_description block
_exptl_crystal_F_000 490
_exptl_crystal_size_max 0.53
_exptl_crystal_size_mid 0.48
_exptl_crystal_size_min 0.21
_refine_diff_density_max 0.461
_refine_diff_density_min -0.356
_refine_ls_extinction_method none
_refine_ls_goodness_of_fit_ref 1.000
_refine_ls_hydrogen_treatment constr
_refine_ls_matrix_type full
_refine_ls_number_parameters 280
_refine_ls_number_reflns 3592
_refine_ls_number_restraints 0
_refine_ls_restrained_S_all 1.000
_refine_ls_R_factor_all 0.0526
_refine_ls_R_factor_gt 0.0366
_refine_ls_shift/su_max 0.000
_refine_ls_shift/su_mean 0.000
_refine_ls_structure_factor_coef Fsqd
_refine_ls_weighting_details 'calc w=1/[\s^2^(Fo^2^)+(0.0446P)^2^+0.5623P] where P=(Fo^2^+2Fc^2^)/3'
_refine_ls_weighting_scheme calc
_refine_ls_wR_factor_gt 0.0873
_refine_ls_wR_factor_ref 0.0988
_reflns_number_gt 2873
_reflns_number_total 3592
_reflns_threshold_expression I>2sigma(I)
_cod_data_source_file cv2670.cif
_cod_data_source_block I
_cod_depositor_comments
;
The following automatic conversions were performed:
'_symmetry_cell_setting' value 'Triclinic' changed to 'triclinic'
according to '/home/saulius/struct/CIF-dictionaries/cif_core.dic'
dictionary named 'cif_core.dic' version 2.4.1 from 2010-06-29.

Automatic conversion script
Id: cif_fix_enum 1527 2010-12-29 10:47:43Z saulius 

The following automatic conversions were performed:

'_symmetry_cell_setting' value 'Triclinic' changed to 'triclinic'
according to /home/saulius/struct/CIF-dictionaries/cif_core.dic
dictionary named 'cif_core.dic' version 2.4.1 from 2010-06-29.

Automatic conversion script
Id: cif_fix_values 1715 2011-07-08 13:25:40Z adriana 
;
_cod_original_cell_volume 1037.6(4)
_cod_original_sg_symbol_H-M 'P-1   '
_cod_database_code 2224605
_cod_database_fobs_code 2224605

loop_
_symmetry_equiv_pos_as_xyz
'x, y, z'
'-x, -y, -z'

loop_
_atom_site_type_symbol
_atom_site_label
_atom_site_fract_x
_atom_site_fract_y
_atom_site_fract_z
_atom_site_U_iso_or_equiv
_atom_site_adp_type
_atom_site_calc_flag
_atom_site_refinement_flags
_atom_site_occupancy
_atom_site_disorder_assembly
_atom_site_disorder_group
Cu Cu1 0.84950(4) 0.91865(3) 0.07516(3) 0.03348(14) Uani d . 1 . .
N N1 0.7711(3) 0.9467(2) -0.07955(19) 0.0322(5) Uani d . 1 . .
N N2 0.9482(3) 0.7807(2) 0.00880(19) 0.0317(5) Uani d . 1 . .
O O1 0.7530(2) 1.05584(16) 0.13697(16) 0.0356(5) Uani d . 1 . .
O O2 0.4653(3) 1.41526(18) 0.14493(19) 0.0522(6) Uani d . 1 . .
H H2 0.4991 1.4142 0.2120 0.078 Uiso calc R 1 . .
O O3 0.9320(3) 0.89012(18) 0.22501(16) 0.0433(5) Uani d . 1 . .
O O4 1.2805(4) 0.7377(2) 0.52128(19) 0.0724(8) Uani d . 1 . .
H H4 1.2474 0.7960 0.5551 0.109 Uiso calc R 1 . .
O O5 0.6076(4) 0.4576(2) 0.3584(2) 0.0780(8) Uani d . 1 . .
H H5 0.6454 0.4010 0.3927 0.117 Uiso calc R 1 . .
O O6 0.7454(6) 1.0573(3) 0.3705(3) 0.1286(17) Uani d . 1 . .
H H6 0.8050 1.0433 0.3191 0.193 Uiso calc R 1 . .
C C1 0.8192(4) 0.8588(3) -0.1582(2) 0.0374(7) Uani d . 1 . .
C C2 0.9139(4) 0.7681(3) -0.1106(3) 0.0373(7) Uani d . 1 . .
C C3 0.9676(4) 0.6789(3) -0.1807(3) 0.0455(8) Uani d . 1 . .
H H3 1.0314 0.6191 -0.1498 0.055 Uiso calc R 1 . .
C C4 0.9275(5) 0.6780(3) -0.2961(3) 0.0581(9) Uani d . 1 . .
H H4A 0.9624 0.6170 -0.3425 0.070 Uiso calc R 1 . .
C C5 0.8358(6) 0.7674(3) -0.3423(3) 0.0670(11) Uani d . 1 . .
H H5A 0.8101 0.7672 -0.4201 0.080 Uiso calc R 1 . .
C C6 0.7815(5) 0.8574(3) -0.2742(3) 0.0561(9) Uani d . 1 . .
H H6A 0.7193 0.9174 -0.3063 0.067 Uiso calc R 1 . .
C C7 0.6728(4) 1.0312(3) -0.1095(2) 0.0351(7) Uani d . 1 . .
H H7 0.6340 1.0315 -0.1855 0.042 Uiso calc R 1 . .
C C8 0.6194(3) 1.1225(2) -0.0376(2) 0.0318(6) Uani d . 1 . .
C C9 0.6652(3) 1.1344(2) 0.0815(2) 0.0314(6) Uani d . 1 . .
C C10 0.6127(4) 1.2337(2) 0.1415(3) 0.0366(7) Uani d . 1 . .
H H10 0.6430 1.2431 0.2188 0.044 Uiso calc R 1 . .
C C11 0.5170(4) 1.3183(3) 0.0890(3) 0.0378(7) Uani d . 1 . .
C C12 0.4682(4) 1.3056(3) -0.0271(3) 0.0436(8) Uani d . 1 . .
H H12 0.4022 1.3618 -0.0624 0.052 Uiso calc R 1 . .
C C13 0.5181(4) 1.2108(3) -0.0873(3) 0.0395(7) Uani d . 1 . .
H H13 0.4849 1.2029 -0.1643 0.047 Uiso calc R 1 . .
C C14 1.0398(4) 0.7072(2) 0.0662(2) 0.0357(7) Uani d . 1 . .
H H14 1.0792 0.6432 0.0259 0.043 Uiso calc R 1 . .
C C15 1.0849(4) 0.7158(2) 0.1845(2) 0.0361(7) Uani d . 1 . .
C C16 1.0355(4) 0.8091(2) 0.2577(2) 0.0356(7) Uani d . 1 . .
C C17 1.1031(4) 0.8149(3) 0.3713(3) 0.0444(8) Uani d . 1 . .
H H17 1.0741 0.8761 0.4198 0.053 Uiso calc R 1 . .
C C18 1.2108(4) 0.7320(3) 0.4118(3) 0.0487(8) Uani d . 1 . .
C C19 1.2564(4) 0.6381(3) 0.3410(3) 0.0500(8) Uani d . 1 . .
H H19 1.3279 0.5813 0.3690 0.060 Uiso calc R 1 . .
C C20 1.1945(4) 0.6318(3) 0.2312(3) 0.0438(8) Uani d . 1 . .
H H20 1.2253 0.5696 0.1844 0.053 Uiso calc R 1 . .
C C21 0.7229(7) 0.5589(4) 0.3737(5) 0.1056(17) Uani d . 1 . .
H H21A 0.7013 0.6045 0.4404 0.158 Uiso calc R 1 . .
H H21B 0.7110 0.6087 0.3092 0.158 Uiso calc R 1 . .
H H21C 0.8358 0.5332 0.3820 0.158 Uiso calc R 1 . .
C C22 0.6689(6) 0.9506(5) 0.4033(4) 0.0857(14) Uani d . 1 . .
H H22A 0.6713 0.9513 0.4843 0.129 Uiso calc R 1 . .
H H22B 0.7282 0.8840 0.3772 0.129 Uiso calc R 1 . .
H H22C 0.5537 0.9418 0.3714 0.129 Uiso calc R 1 . .

loop_
_atom_site_aniso_label
_atom_site_aniso_U_11
_atom_site_aniso_U_22
_atom_site_aniso_U_33
_atom_site_aniso_U_12
_atom_site_aniso_U_13
_atom_site_aniso_U_23
Cu1 0.0365(2) 0.0294(2) 0.0349(2) 0.00663(14) 0.00252(14) -0.00080(14)
N1 0.0339(13) 0.0275(12) 0.0353(13) 0.0012(10) 0.0054(10) -0.0027(10)
N2 0.0280(12) 0.0304(12) 0.0360(13) -0.0005(10) 0.0034(10) -0.0040(10)
O1 0.0411(11) 0.0303(10) 0.0356(11) 0.0106(9) -0.0022(9) 0.0002(8)
O2 0.0675(15) 0.0326(12) 0.0578(14) 0.0219(11) -0.0016(11) -0.0014(10)
O3 0.0554(14) 0.0415(12) 0.0356(11) 0.0245(10) 0.0028(10) -0.0013(9)
O4 0.111(2) 0.0646(17) 0.0450(14) 0.0490(16) -0.0096(14) 0.0024(12)
O5 0.113(2) 0.0505(16) 0.0681(17) 0.0266(16) -0.0249(16) -0.0026(13)
O6 0.272(5) 0.072(2) 0.0547(19) 0.053(3) 0.061(3) -0.0016(16)
C1 0.0372(16) 0.0361(16) 0.0380(17) -0.0040(13) 0.0053(13) -0.0033(13)
C2 0.0354(16) 0.0331(15) 0.0423(17) -0.0042(13) 0.0070(13) -0.0082(13)
C3 0.0447(19) 0.0407(18) 0.050(2) 0.0028(14) 0.0047(15) -0.0109(15)
C4 0.073(3) 0.051(2) 0.051(2) 0.0060(18) 0.0110(18) -0.0194(17)
C5 0.101(3) 0.065(2) 0.0360(19) 0.018(2) 0.0022(19) -0.0094(17)
C6 0.080(3) 0.050(2) 0.0397(19) 0.0174(18) 0.0036(17) -0.0033(16)
C7 0.0366(16) 0.0346(16) 0.0330(16) -0.0040(13) 0.0020(13) 0.0027(13)
C8 0.0290(15) 0.0286(14) 0.0373(16) -0.0023(12) 0.0026(12) 0.0047(12)
C9 0.0265(14) 0.0266(14) 0.0402(16) -0.0030(11) 0.0006(12) 0.0020(12)
C10 0.0374(17) 0.0301(15) 0.0416(17) 0.0024(12) -0.0008(13) 0.0009(13)
C11 0.0348(16) 0.0283(15) 0.0498(18) 0.0011(12) 0.0006(14) 0.0046(13)
C12 0.0433(18) 0.0337(16) 0.055(2) 0.0091(14) 0.0009(15) 0.0154(15)
C13 0.0403(17) 0.0387(17) 0.0388(16) -0.0007(14) -0.0011(13) 0.0100(14)
C14 0.0351(16) 0.0257(14) 0.0468(18) 0.0017(12) 0.0097(13) -0.0053(13)
C15 0.0395(17) 0.0271(15) 0.0429(17) 0.0043(12) 0.0090(13) 0.0015(13)
C16 0.0384(17) 0.0306(15) 0.0394(16) 0.0071(13) 0.0079(13) 0.0042(13)
C17 0.058(2) 0.0395(17) 0.0384(17) 0.0193(15) 0.0086(15) 0.0000(14)
C18 0.060(2) 0.0445(18) 0.0445(19) 0.0187(16) 0.0029(16) 0.0093(15)
C19 0.062(2) 0.0371(17) 0.055(2) 0.0244(16) 0.0060(17) 0.0118(15)
C20 0.052(2) 0.0307(16) 0.0510(19) 0.0140(14) 0.0117(16) 0.0022(14)
C21 0.113(4) 0.073(3) 0.125(4) 0.007(3) -0.021(3) -0.008(3)
C22 0.093(3) 0.116(4) 0.055(3) 0.039(3) 0.016(2) 0.007(3)

loop_
_atom_type_symbol
_atom_type_description
_atom_type_scat_dispersion_real
_atom_type_scat_dispersion_imag
_atom_type_scat_source
C C 0.0033 0.0016 'International Tables Vol C Tables 4.2.6.8 and 6.1.1.4'
H H 0.0000 0.0000 'International Tables Vol C Tables 4.2.6.8 and 6.1.1.4'
N N 0.0061 0.0033 'International Tables Vol C Tables 4.2.6.8 and 6.1.1.4'
O O 0.0106 0.0060 'International Tables Vol C Tables 4.2.6.8 and 6.1.1.4'
Cu Cu 0.3201 1.2651 'International Tables Vol C Tables 4.2.6.8 and 6.1.1.4'

loop_
_geom_angle_atom_site_label_1
_geom_angle_atom_site_label_2
_geom_angle_atom_site_label_3
_geom_angle_site_symmetry_1
_geom_angle_site_symmetry_3
_geom_angle
_geom_angle_publ_flag
O3 Cu1 O1 . . 86.42(8) ?
O3 Cu1 N1 . . 178.39(9) ?
O1 Cu1 N1 . . 94.78(9) ?
O3 Cu1 N2 . . 94.77(9) ?
O1 Cu1 N2 . . 178.65(9) ?
N1 Cu1 N2 . . 84.02(9) ?
C7 N1 C1 . . 122.4(2) ?
C7 N1 Cu1 . . 124.2(2) ?
C1 N1 Cu1 . . 113.23(18) ?
C14 N2 C2 . . 122.5(2) ?
C14 N2 Cu1 . . 124.2(2) ?
C2 N2 Cu1 . . 113.32(18) ?
C9 O1 Cu1 . . 127.17(18) ?
C11 O2 H2 . . 109.5 ?
C16 O3 Cu1 . . 127.11(18) ?
C18 O4 H4 . . 109.5 ?
C21 O5 H5 . . 109.5 ?
C22 O6 H6 . . 109.5 ?
C6 C1 C2 . . 119.5(3) ?
C6 C1 N1 . . 125.5(3) ?
C2 C1 N1 . . 115.1(2) ?
C3 C2 C1 . . 119.2(3) ?
C3 C2 N2 . . 126.4(3) ?
C1 C2 N2 . . 114.4(2) ?
C4 C3 C2 . . 120.7(3) ?
C4 C3 H3 . . 119.7 ?
C2 C3 H3 . . 119.7 ?
C5 C4 C3 . . 119.8(3) ?
C5 C4 H4A . . 120.1 ?
C3 C4 H4A . . 120.1 ?
C4 C5 C6 . . 120.5(3) ?
C4 C5 H5A . . 119.7 ?
C6 C5 H5A . . 119.7 ?
C5 C6 C1 . . 120.3(3) ?
C5 C6 H6A . . 119.9 ?
C1 C6 H6A . . 119.9 ?
N1 C7 C8 . . 126.3(3) ?
N1 C7 H7 . . 116.9 ?
C8 C7 H7 . . 116.9 ?
C7 C8 C13 . . 118.0(3) ?
C7 C8 C9 . . 124.3(3) ?
C13 C8 C9 . . 117.7(3) ?
O1 C9 C10 . . 118.7(3) ?
O1 C9 C8 . . 123.0(3) ?
C10 C9 C8 . . 118.4(2) ?
C11 C10 C9 . . 121.7(3) ?
C11 C10 H10 . . 119.2 ?
C9 C10 H10 . . 119.2 ?
O2 C11 C10 . . 122.8(3) ?
O2 C11 C12 . . 116.9(3) ?
C10 C11 C12 . . 120.3(3) ?
C13 C12 C11 . . 119.2(3) ?
C13 C12 H12 . . 120.4 ?
C11 C12 H12 . . 120.4 ?
C12 C13 C8 . . 122.7(3) ?
C12 C13 H13 . . 118.7 ?
C8 C13 H13 . . 118.7 ?
N2 C14 C15 . . 126.1(3) ?
N2 C14 H14 . . 117.0 ?
C15 C14 H14 . . 117.0 ?
C20 C15 C14 . . 118.0(3) ?
C20 C15 C16 . . 118.1(3) ?
C14 C15 C16 . . 123.7(3) ?
O3 C16 C17 . . 118.3(3) ?
O3 C16 C15 . . 123.7(3) ?
C17 C16 C15 . . 118.1(3) ?
C18 C17 C16 . . 121.4(3) ?
C18 C17 H17 . . 119.3 ?
C16 C17 H17 . . 119.3 ?
O4 C18 C17 . . 122.2(3) ?
O4 C18 C19 . . 117.1(3) ?
C17 C18 C19 . . 120.7(3) ?
C20 C19 C18 . . 118.8(3) ?
C20 C19 H19 . . 120.6 ?
C18 C19 H19 . . 120.6 ?
C19 C20 C15 . . 122.8(3) ?
C19 C20 H20 . . 118.6 ?
C15 C20 H20 . . 118.6 ?
O5 C21 H21A . . 109.5 ?
O5 C21 H21B . . 109.5 ?
H21A C21 H21B . . 109.5 ?
O5 C21 H21C . . 109.5 ?
H21A C21 H21C . . 109.5 ?
H21B C21 H21C . . 109.5 ?
O6 C22 H22A . . 109.5 ?
O6 C22 H22B . . 109.5 ?
H22A C22 H22B . . 109.5 ?
O6 C22 H22C . . 109.5 ?
H22A C22 H22C . . 109.5 ?
H22B C22 H22C . . 109.5 ?

loop_
_geom_bond_atom_site_label_1
_geom_bond_atom_site_label_2
_geom_bond_site_symmetry_2
_geom_bond_distance
_geom_bond_publ_flag
Cu1 O3 . 1.890(2) ?
Cu1 O1 . 1.9038(19) ?
Cu1 N1 . 1.933(2) ?
Cu1 N2 . 1.941(2) ?
N1 C7 . 1.303(4) ?
N1 C1 . 1.421(4) ?
N2 C14 . 1.303(3) ?
N2 C2 . 1.422(4) ?
O1 C9 . 1.315(3) ?
O2 C11 . 1.351(4) ?
O2 H2 . 0.8200 ?
O3 C16 . 1.308(3) ?
O4 C18 . 1.368(4) ?
O4 H4 . 0.8200 ?
O5 C21 . 1.392(5) ?
O5 H5 . 0.8200 ?
O6 C22 . 1.369(6) ?
O6 H6 . 0.8200 ?
C1 C6 . 1.385(4) ?
C1 C2 . 1.405(4) ?
C2 C3 . 1.385(4) ?
C3 C4 . 1.381(5) ?
C3 H3 . 0.9300 ?
C4 C5 . 1.374(5) ?
C4 H4A . 0.9300 ?
C5 C6 . 1.378(5) ?
C5 H5A . 0.9300 ?
C6 H6A . 0.9300 ?
C7 C8 . 1.412(4) ?
C7 H7 . 0.9300 ?
C8 C13 . 1.425(4) ?
C8 C9 . 1.430(4) ?
C9 C10 . 1.398(4) ?
C10 C11 . 1.382(4) ?
C10 H10 . 0.9300 ?
C11 C12 . 1.401(4) ?
C12 C13 . 1.352(4) ?
C12 H12 . 0.9300 ?
C13 H13 . 0.9300 ?
C14 C15 . 1.420(4) ?
C14 H14 . 0.9300 ?
C15 C20 . 1.416(4) ?
C15 C16 . 1.426(4) ?
C16 C17 . 1.408(4) ?
C17 C18 . 1.373(4) ?
C17 H17 . 0.9300 ?
C18 C19 . 1.402(4) ?
C19 C20 . 1.354(5) ?
C19 H19 . 0.9300 ?
C20 H20 . 0.9300 ?
C21 H21A . 0.9600 ?
C21 H21B . 0.9600 ?
C21 H21C . 0.9600 ?
C22 H22A . 0.9600 ?
C22 H22B . 0.9600 ?
C22 H22C . 0.9600 ?

loop_
_geom_contact_atom_site_label_1
_geom_contact_atom_site_label_2
_geom_contact_distance
_geom_contact_site_symmetry_1
_geom_contact_site_symmetry_2
_geom_contact_publ_flag
C7 C9 3.185(4) . 2_675 n
C8 C14 3.232(4) . 2_775 n

loop_
_geom_hbond_atom_site_label_D
_geom_hbond_atom_site_label_H
_geom_hbond_atom_site_label_A
_geom_hbond_site_symmetry_A
_geom_hbond_distance_DH
_geom_hbond_distance_HA
_geom_hbond_distance_DA
_geom_hbond_angle_DHA
O2 H2 O5 1_565 0.82 1.91 2.704(3) 163.0
O4 H4 O6 2_776 0.82 1.82 2.602(4) 159.2
O5 H5 O4 2_766 0.82 1.97 2.788(3) 175.8
O6 H6 O1 . 0.82 2.18 2.777(3) 129.9
O6 H6 O3 . 0.82 2.34 3.037(4) 143.9

loop_
_geom_torsion_atom_site_label_1
_geom_torsion_atom_site_label_2
_geom_torsion_atom_site_label_3
_geom_torsion_atom_site_label_4
_geom_torsion_site_symmetry_1
_geom_torsion_site_symmetry_2
_geom_torsion_site_symmetry_3
_geom_torsion_site_symmetry_4
_geom_torsion
_geom_torsion_publ_flag
O3 Cu1 N1 C7 . . . . -144(3) ?
O1 Cu1 N1 C7 . . . . -5.2(2) ?
N2 Cu1 N1 C7 . . . . 175.4(2) ?
O3 Cu1 N1 C1 . . . . 42(3) ?
O1 Cu1 N1 C1 . . . . -179.98(18) ?
N2 Cu1 N1 C1 . . . . 0.65(18) ?
O3 Cu1 N2 C14 . . . . -1.3(2) ?
O1 Cu1 N2 C14 . . . . 150(4) ?
N1 Cu1 N2 C14 . . . . 177.7(2) ?
O3 Cu1 N2 C2 . . . . 179.91(18) ?
O1 Cu1 N2 C2 . . . . -28(4) ?
N1 Cu1 N2 C2 . . . . -1.15(18) ?
O3 Cu1 O1 C9 . . . . 179.2(2) ?
N1 Cu1 O1 C9 . . . . 0.3(2) ?
N2 Cu1 O1 C9 . . . . 27(4) ?
O1 Cu1 O3 C16 . . . . -172.9(2) ?
N1 Cu1 O3 C16 . . . . -34(3) ?
N2 Cu1 O3 C16 . . . . 6.5(2) ?
C7 N1 C1 C6 . . . . 5.7(5) ?
Cu1 N1 C1 C6 . . . . -179.4(3) ?
C7 N1 C1 C2 . . . . -174.9(2) ?
Cu1 N1 C1 C2 . . . . 0.0(3) ?
C6 C1 C2 C3 . . . . -0.1(4) ?
N1 C1 C2 C3 . . . . -179.5(2) ?
C6 C1 C2 N2 . . . . 178.5(3) ?
N1 C1 C2 N2 . . . . -0.9(4) ?
C14 N2 C2 C3 . . . . 1.0(4) ?
Cu1 N2 C2 C3 . . . . 179.9(2) ?
C14 N2 C2 C1 . . . . -177.4(2) ?
Cu1 N2 C2 C1 . . . . 1.4(3) ?
C1 C2 C3 C4 . . . . -0.7(5) ?
N2 C2 C3 C4 . . . . -179.0(3) ?
C2 C3 C4 C5 . . . . 1.1(5) ?
C3 C4 C5 C6 . . . . -0.9(6) ?
C4 C5 C6 C1 . . . . 0.1(6) ?
C2 C1 C6 C5 . . . . 0.3(5) ?
N1 C1 C6 C5 . . . . 179.7(3) ?
C1 N1 C7 C8 . . . . -179.6(2) ?
Cu1 N1 C7 C8 . . . . 6.1(4) ?
N1 C7 C8 C13 . . . . 177.0(3) ?
N1 C7 C8 C9 . . . . -0.8(4) ?
Cu1 O1 C9 C10 . . . . -176.41(18) ?
Cu1 O1 C9 C8 . . . . 4.1(4) ?
C7 C8 C9 O1 . . . . -4.7(4) ?
C13 C8 C9 O1 . . . . 177.5(2) ?
C7 C8 C9 C10 . . . . 175.8(3) ?
C13 C8 C9 C10 . . . . -2.0(4) ?
O1 C9 C10 C11 . . . . -178.6(2) ?
C8 C9 C10 C11 . . . . 0.9(4) ?
C9 C10 C11 O2 . . . . -179.7(3) ?
C9 C10 C11 C12 . . . . 0.7(4) ?
O2 C11 C12 C13 . . . . 179.3(3) ?
C10 C11 C12 C13 . . . . -1.0(4) ?
C11 C12 C13 C8 . . . . -0.2(5) ?
C7 C8 C13 C12 . . . . -176.3(3) ?
C9 C8 C13 C12 . . . . 1.7(4) ?
C2 N2 C14 C15 . . . . 177.7(3) ?
Cu1 N2 C14 C15 . . . . -1.1(4) ?
N2 C14 C15 C20 . . . . -176.1(3) ?
N2 C14 C15 C16 . . . . -0.5(5) ?
Cu1 O3 C16 C17 . . . . 170.0(2) ?
Cu1 O3 C16 C15 . . . . -9.4(4) ?
C20 C15 C16 O3 . . . . -178.4(3) ?
C14 C15 C16 O3 . . . . 6.0(5) ?
C20 C15 C16 C17 . . . . 2.1(4) ?
C14 C15 C16 C17 . . . . -173.5(3) ?
O3 C16 C17 C18 . . . . 179.2(3) ?
C15 C16 C17 C18 . . . . -1.3(5) ?
C16 C17 C18 O4 . . . . 178.6(3) ?
C16 C17 C18 C19 . . . . -0.3(5) ?
O4 C18 C19 C20 . . . . -177.8(3) ?
C17 C18 C19 C20 . . . . 1.1(5) ?
C18 C19 C20 C15 . . . . -0.2(5) ?
C14 C15 C20 C19 . . . . 174.4(3) ?
C16 C15 C20 C19 . . . . -1.4(5) ?
